data_7210686
loop_
_publ_author_name
'Jin, Feng'
'Wang, Hui-Zhen'
'Zhang, Ying'
'Wang, Yang'
'Zhang, Jun'
'Kong, Lin'
'Hao, Fu-Ying'
'Yang, Jia-Xiang'
'Wu, Jie-Ying'
'Tian, Yu-Peng'
'Zhou, Hong-Ping'

_publ_section_title
;
 Metal cation- and anion-induced assembly: structures and luminescent
 properties
;
_journal_issue 18
_journal_name_full CrystEngComm
_journal_page_first 3687
_journal_paper_doi 10.1039/c3ce26685k
_journal_volume 15
_journal_year 2013
_chemical_formula_sum 'C52 H36 Cd N10 S2'
_chemical_formula_weight 977.43
_chemical_name_systematic
;
?
;
_space_group_IT_number 43
_symmetry_cell_setting orthorhombic
_symmetry_space_group_name_Hall 'F 2 -2d'
_symmetry_space_group_name_H-M 'F d d 2'
_atom_sites_solution_hydrogens geom
_atom_sites_solution_primary direct
_atom_sites_solution_secondary difmap
_audit_creation_method SHELXL-97
_cell_angle_alpha 90.000(5)
_cell_angle_beta 90.000(5)
_cell_angle_gamma 90.000(5)
_cell_formula_units_Z 16
_cell_length_a 32.440(5)
_cell_length_b 38.700(5)
_cell_length_c 14.781(5)
_cell_measurement_reflns_used 9989
_cell_measurement_temperature 298(2)
_cell_measurement_theta_max 25.81
_cell_measurement_theta_min 2.19
_cell_volume 18556(7)
_computing_cell_refinement 'Bruker SMART'
_computing_data_collection 'Bruker SMART'
_computing_data_reduction 'Bruker SAINT'
_computing_molecular_graphics 'Bruker SHELXTL'
_computing_publication_material 'Bruker SHELXTL'
_computing_structure_refinement 'SHELXL-97 (Sheldrick, 1997)'
_computing_structure_solution 'SHELXS-97 (Sheldrick, 1990)'
_diffrn_ambient_temperature 298(2)
_diffrn_measured_fraction_theta_full 1.000
_diffrn_measured_fraction_theta_max 1.000
_diffrn_measurement_device_type 'CCD area detector'
_diffrn_measurement_method 'phi and omega scans'
_diffrn_radiation_monochromator graphite
_diffrn_radiation_source 'fine-focus sealed tube'
_diffrn_radiation_type MoK\a
_diffrn_radiation_wavelength 0.71069
_diffrn_reflns_av_R_equivalents 0.0258
_diffrn_reflns_av_sigmaI/netI 0.0300
_diffrn_reflns_limit_h_max 37
_diffrn_reflns_limit_h_min -38
_diffrn_reflns_limit_k_max 46
_diffrn_reflns_limit_k_min -35
_diffrn_reflns_limit_l_max 17
_diffrn_reflns_limit_l_min -17
_diffrn_reflns_number 28930
_diffrn_reflns_theta_full 25.00
_diffrn_reflns_theta_max 25.00
_diffrn_reflns_theta_min 1.60
_exptl_absorpt_coefficient_mu 0.609
_exptl_absorpt_correction_T_max 0.8879
_exptl_absorpt_correction_T_min 0.8385
_exptl_absorpt_correction_type multi-scan
_exptl_absorpt_process_details sadabs
_exptl_crystal_colour colourless
_exptl_crystal_density_diffrn 1.399
_exptl_crystal_density_method 'not measured'
_exptl_crystal_description neddle
_exptl_crystal_F_000 7968
_exptl_crystal_size_max 0.30
_exptl_crystal_size_mid 0.20
_exptl_crystal_size_min 0.20
_refine_diff_density_max 1.384
_refine_diff_density_min -0.318
_refine_diff_density_rms 0.083
_refine_ls_abs_structure_details 'Flack H D (1983), Acta Cryst. A39, 876-881'
_refine_ls_abs_structure_Flack 0.02(2)
_refine_ls_extinction_method none
_refine_ls_goodness_of_fit_ref 1.017
_refine_ls_hydrogen_treatment constr
_refine_ls_matrix_type full
_refine_ls_number_parameters 586
_refine_ls_number_reflns 8001
_refine_ls_number_restraints 1
_refine_ls_restrained_S_all 1.017
_refine_ls_R_factor_all 0.0457
_refine_ls_R_factor_gt 0.0398
_refine_ls_shift/su_max 0.005
_refine_ls_shift/su_mean 0.000
_refine_ls_structure_factor_coef Fsqd
_refine_ls_weighting_details 'calc w=1/[\s^2^(Fo^2^)+(0.1000P)^2^+0.0000P] where P=(Fo^2^+2Fc^2^)/3'
_refine_ls_weighting_scheme calc
_refine_ls_wR_factor_gt 0.1191
_refine_ls_wR_factor_ref 0.1262
_reflns_number_gt 7243
_reflns_number_total 8001
_reflns_threshold_expression >2sigma(I)
_cod_data_source_file c3ce26685k.txt
_cod_data_source_block ffj
_cod_depositor_comments
;
The following automatic conversions were performed:

'_symmetry_cell_setting' value 'Orthorhombic' changed to
'orthorhombic' according to
/home/saulius/struct/CIF-dictionaries/cif_core.dic dictionary named
'cif_core.dic' version 2.4.2 from 2011-04-26.

Automatic conversion script
Id: cif_fix_values 1891 2012-01-12 08:04:46Z andrius 
;
_cod_original_sg_symbol_H-M 'Fdd2 '
_cod_database_code 7210686

loop_
_symmetry_equiv_pos_as_xyz
'x, y, z'
'-x, -y, z'
'-x+1/4, y+1/4, z+1/4'
'x+1/4, -y+1/4, z+1/4'
'x, y+1/2, z+1/2'
'-x, -y+1/2, z+1/2'
'-x+1/4, y+3/4, z+3/4'
'x+1/4, -y+3/4, z+3/4'
'x+1/2, y, z+1/2'
'-x+1/2, -y, z+1/2'
'-x+3/4, y+1/4, z+3/4'
'x+3/4, -y+1/4, z+3/4'
'x+1/2, y+1/2, z'
'-x+1/2, -y+1/2, z'
'-x+3/4, y+3/4, z+1/4'
'x+3/4, -y+3/4, z+1/4'

loop_
_atom_site_label
_atom_site_type_symbol
_atom_site_fract_x
_atom_site_fract_y
_atom_site_fract_z
_atom_site_U_iso_or_equiv
_atom_site_adp_type
_atom_site_occupancy
_atom_site_symmetry_multiplicity
_atom_site_calc_flag
_atom_site_refinement_flags
Cd1 Cd 0.182539(9) 1.081874(7) 0.16633(3) 0.04069(11) Uani 1 1 d .
S1 S 0.18497(5) 1.15106(6) 0.43855(14) 0.0824(5) Uani 1 1 d .
S2 S 0.17171(6) 1.16828(6) -0.0756(2) 0.1168(10) Uani 1 1 d .
N3 N 0.23725(11) 1.05056(10) 0.0925(2) 0.0406(8) Uani 1 1 d .
N2 N 0.18309(10) 1.03093(10) 0.2657(3) 0.0378(8) Uani 1 1 d .
N1 N 0.11690(10) 1.05710(9) 0.1753(3) 0.0420(8) Uani 1 1 d .
C10 C 0.21735(13) 1.01532(11) 0.2999(3) 0.0371(9) Uani 1 1 d .
C9 C 0.21853(14) 0.98090(11) 0.3246(3) 0.0416(10) Uani 1 1 d .
H9 H 0.2431 0.9712 0.3450 0.050 Uiso 1 1 calc R
N4 N 0.24222(11) 1.11570(9) 0.1580(3) 0.0483(9) Uani 1 1 d .
C17 C 0.18322(14) 0.92432(12) 0.3486(4) 0.0452(11) Uani 1 1 d .
C20 C 0.18194(14) 0.85574(12) 0.4085(4) 0.0505(12) Uani 1 1 d .
C35 C 0.23506(14) 1.01802(12) 0.0611(3) 0.0426(10) Uani 1 1 d .
C16 C 0.25400(13) 1.03797(11) 0.3164(3) 0.0393(10) Uani 1 1 d .
C26 C 0.27775(15) 1.10113(12) 0.1315(3) 0.0434(10) Uani 1 1 d .
C51 C 0.17046(16) 1.13299(14) 0.3454(4) 0.0508(12) Uani 1 1 d .
C34 C 0.27012(15) 0.99862(13) 0.0401(3) 0.0470(11) Uani 1 1 d .
H34 H 0.2673 0.9760 0.0197 0.056 Uiso 1 1 calc R
C11 C 0.24806(14) 1.07062(12) 0.3552(3) 0.0442(10) Uani 1 1 d .
H11 H 0.2215 1.0787 0.3655 0.053 Uiso 1 1 calc R
C5 C 0.11152(14) 1.02901(12) 0.2265(3) 0.0413(10) Uani 1 1 d .
C4 C 0.07190(16) 1.01769(16) 0.2464(5) 0.0636(16) Uani 1 1 d .
H4 H 0.0680 0.9982 0.2822 0.076 Uiso 1 1 calc R
C6 C 0.14901(14) 1.01137(11) 0.2616(3) 0.0398(10) Uani 1 1 d .
C31 C 0.27618(14) 1.06467(12) 0.1007(3) 0.0412(10) Uani 1 1 d .
N7 N 0.18128(15) 0.82093(11) 0.4393(4) 0.0606(14) Uani 1 1 d .
C15 C 0.29387(15) 1.02669(13) 0.3009(4) 0.0487(11) Uani 1 1 d .
H15 H 0.2984 1.0048 0.2766 0.058 Uiso 1 1 calc R
N5 N 0.16043(15) 1.11321(13) 0.0410(4) 0.0667(14) Uani 1 1 d .
C1 C 0.08445(16) 1.07387(13) 0.1417(4) 0.0534(14) Uani 1 1 d .
H1 H 0.0890 1.0933 0.1061 0.064 Uiso 1 1 calc R
C30 C 0.24198(17) 1.14879(13) 0.1778(5) 0.0640(15) Uani 1 1 d .
H30 H 0.2169 1.1590 0.1924 0.077 Uiso 1 1 calc R
C7 C 0.14765(14) 0.97684(11) 0.2866(3) 0.0427(10) Uani 1 1 d .
H7 H 0.1232 0.9645 0.2817 0.051 Uiso 1 1 calc R
C32 C 0.31152(15) 1.04592(14) 0.0806(3) 0.0471(11) Uani 1 1 d .
H32 H 0.3373 1.0560 0.0884 0.056 Uiso 1 1 calc R
C33 C 0.30883(15) 1.01279(13) 0.0495(3) 0.0452(11) Uani 1 1 d .
N6 N 0.16125(15) 1.11948(12) 0.2795(4) 0.0613(12) Uani 1 1 d .
C36 C 0.19366(15) 1.00302(13) 0.0468(4) 0.0483(11) Uani 1 1 d .
C18 C 0.14574(18) 0.90747(15) 0.3697(5) 0.0694(18) Uani 1 1 d .
H18 H 0.1209 0.9192 0.3633 0.083 Uiso 1 1 calc R
C41 C 0.16264(17) 1.02195(16) 0.0054(4) 0.0603(14) Uani 1 1 d .
H41 H 0.1674 1.0445 -0.0136 0.072 Uiso 1 1 calc R
C14 C 0.32700(16) 1.04766(14) 0.3211(4) 0.0577(14) Uani 1 1 d .
H14 H 0.3537 1.0403 0.3087 0.069 Uiso 1 1 calc R
N9 N 0.45025(17) 0.93460(16) -0.0610(4) 0.0787(16) Uani 1 1 d .
C29 C 0.2771(2) 1.16956(12) 0.1783(5) 0.0673(16) Uani 1 1 d .
H29 H 0.2759 1.1928 0.1940 0.081 Uiso 1 1 calc R
C8 C 0.18319(14) 0.96082(11) 0.3192(3) 0.0420(10) Uani 1 1 d .
C12 C 0.28128(16) 1.09062(13) 0.3780(4) 0.0541(13) Uani 1 1 d .
H12 H 0.2773 1.1119 0.4059 0.065 Uiso 1 1 calc R
C22 C 0.21829(18) 0.90544(14) 0.3585(5) 0.0683(17) Uani 1 1 d .
H22 H 0.2433 0.9158 0.3440 0.082 Uiso 1 1 calc R
C52 C 0.16541(16) 1.13565(16) -0.0068(4) 0.0588(14) Uani 1 1 d .
C23 C 0.14634(17) 0.80605(13) 0.4677(4) 0.0601(14) Uani 1 1 d .
H23 H 0.1203 0.8160 0.4705 0.072 Uiso 1 1 calc R
C45 C 0.41484(19) 0.95420(17) -0.0321(4) 0.0643(14) Uani 1 1 d .
C27 C 0.31431(16) 1.12032(15) 0.1305(4) 0.0573(14) Uani 1 1 d .
H27 H 0.3390 1.1100 0.1135 0.069 Uiso 1 1 calc R
C43 C 0.34395(17) 0.95686(16) 0.0018(4) 0.0640(15) Uani 1 1 d .
H43 H 0.3187 0.9457 0.0074 0.077 Uiso 1 1 calc R
C42 C 0.34653(15) 0.99293(13) 0.0220(4) 0.0505(12) Uani 1 1 d .
C2 C 0.04431(15) 1.06358(13) 0.1577(5) 0.0630(15) Uani 1 1 d .
H2 H 0.0222 1.0754 0.1319 0.076 Uiso 1 1 calc R
C46 C 0.41936(18) 0.98919(18) -0.0091(4) 0.0687(16) Uani 1 1 d .
H46 H 0.4450 0.9998 -0.0123 0.082 Uiso 1 1 calc R
C44 C 0.37737(18) 0.93843(17) -0.0252(5) 0.0691(16) Uani 1 1 d .
H44 H 0.3747 0.9151 -0.0390 0.083 Uiso 1 1 calc R
C28 C 0.31336(18) 1.15407(14) 0.1546(6) 0.0654(16) Uani 1 1 d .
H28 H 0.3377 1.1668 0.1549 0.078 Uiso 1 1 calc R
N8 N 0.2144(2) 0.79881(15) 0.4439(6) 0.105(2) Uani 1 1 d .
C25 C 0.1967(3) 0.76816(17) 0.4786(6) 0.091(2) Uani 1 1 d .
H25 H 0.2104 0.7476 0.4907 0.109 Uiso 1 1 calc R
C3 C 0.03797(17) 1.03574(16) 0.2121(5) 0.0713(18) Uani 1 1 d .
H3 H 0.0113 1.0288 0.2264 0.086 Uiso 1 1 calc R
C37 C 0.18545(18) 0.96864(15) 0.0744(4) 0.0598(14) Uani 1 1 d .
H37 H 0.2062 0.9553 0.1003 0.072 Uiso 1 1 calc R
C19 C 0.14578(18) 0.87346(14) 0.3999(6) 0.078(2) Uani 1 1 d .
H19 H 0.1210 0.8627 0.4143 0.093 Uiso 1 1 calc R
C21 C 0.21878(18) 0.87130(14) 0.3892(5) 0.0656(17) Uani 1 1 d .
H21 H 0.2435 0.8595 0.3963 0.079 Uiso 1 1 calc R
C47 C 0.38516(17) 1.00749(16) 0.0181(4) 0.0643(15) Uani 1 1 d .
H47 H 0.3883 1.0305 0.0345 0.077 Uiso 1 1 calc R
C40 C 0.12440(18) 1.00666(19) -0.0070(5) 0.078(2) Uani 1 1 d .
H40 H 0.1036 1.0190 -0.0360 0.093 Uiso 1 1 calc R
C38 C 0.1468(2) 0.95532(19) 0.0626(5) 0.080(2) Uani 1 1 d .
H38 H 0.1414 0.9330 0.0827 0.096 Uiso 1 1 calc R
C13 C 0.32032(18) 1.07937(14) 0.3597(5) 0.0625(17) Uani 1 1 d .
H13 H 0.3427 1.0934 0.3737 0.075 Uiso 1 1 calc R
C49 C 0.5131(3) 0.9248(3) -0.0855(11) 0.139(4) Uani 1 1 d .
H49 H 0.5414 0.9281 -0.0913 0.166 Uiso 1 1 calc R
C48 C 0.48939(18) 0.9463(2) -0.0469(6) 0.093(3) Uani 1 1 d .
H48 H 0.4971 0.9661 -0.0154 0.112 Uiso 1 1 calc R
C39 C 0.1164(2) 0.9733(2) 0.0232(6) 0.088(2) Uani 1 1 d .
H39 H 0.0904 0.9636 0.0160 0.106 Uiso 1 1 calc R
C24 C 0.1568(2) 0.77442(16) 0.4908(6) 0.082(2) Uani 1 1 d .
H24 H 0.1382 0.7582 0.5131 0.098 Uiso 1 1 calc R
N10 N 0.4490(3) 0.9034(2) -0.1057(6) 0.119(3) Uani 1 1 d .
C50 C 0.4945(4) 0.8989(3) -0.1148(7) 0.130(4) Uani 1 1 d .
H50 H 0.5072 0.8794 -0.1389 0.156 Uiso 1 1 calc R

loop_
_atom_site_aniso_label
_atom_site_aniso_U_11
_atom_site_aniso_U_22
_atom_site_aniso_U_33
_atom_site_aniso_U_23
_atom_site_aniso_U_13
_atom_site_aniso_U_12
Cd1 0.03929(16) 0.03156(16) 0.05120(18) 0.00429(14) 0.00075(15) -0.00029(12)
S1 0.0720(10) 0.0943(13) 0.0809(12) -0.0281(10) -0.0093(8) 0.0142(8)
S2 0.0620(9) 0.1170(16) 0.171(2) 0.0964(18) 0.0058(14) 0.0006(10)
N3 0.0405(19) 0.045(2) 0.0366(19) 0.0041(16) 0.0004(15) -0.0081(16)
N2 0.0387(19) 0.0334(19) 0.041(2) -0.0003(16) -0.0007(15) 0.0020(14)
N1 0.0439(19) 0.0308(16) 0.051(2) -0.0015(18) -0.0070(19) 0.0024(14)
C10 0.042(2) 0.031(2) 0.039(2) 0.0037(18) 0.0012(19) 0.0033(18)
C9 0.043(2) 0.037(2) 0.044(2) 0.0028(19) -0.0018(19) 0.0021(18)
N4 0.044(2) 0.040(2) 0.061(3) 0.001(2) 0.003(2) -0.0046(15)
C17 0.055(3) 0.033(2) 0.048(3) 0.004(2) -0.005(2) -0.0015(19)
C20 0.066(3) 0.033(2) 0.053(3) 0.004(2) -0.008(3) -0.0071(18)
C35 0.045(2) 0.045(3) 0.038(2) -0.003(2) 0.000(2) -0.004(2)
C16 0.042(2) 0.035(2) 0.041(2) 0.0086(18) -0.0020(19) -0.0006(17)
C26 0.051(3) 0.040(2) 0.040(2) 0.0039(19) -0.0012(19) -0.011(2)
C51 0.039(2) 0.046(3) 0.067(4) -0.007(3) 0.008(2) 0.006(2)
C34 0.052(3) 0.045(3) 0.044(3) -0.008(2) 0.000(2) 0.001(2)
C11 0.044(2) 0.034(2) 0.054(3) 0.008(2) -0.002(2) 0.0015(19)
C5 0.039(2) 0.038(2) 0.048(3) 0.0000(19) -0.0014(19) -0.0063(18)
C4 0.050(3) 0.052(3) 0.089(4) 0.022(3) 0.002(3) -0.004(2)
C6 0.044(2) 0.034(2) 0.041(2) 0.0033(18) 0.0027(19) -0.0040(18)
C31 0.046(2) 0.043(2) 0.035(2) 0.0024(19) -0.0015(19) -0.007(2)
N7 0.083(4) 0.031(2) 0.068(3) 0.010(2) -0.011(2) -0.0023(19)
C15 0.050(3) 0.040(3) 0.056(3) 0.003(2) 0.002(2) 0.005(2)
N5 0.064(3) 0.059(3) 0.077(3) 0.033(3) -0.004(2) -0.003(2)
C1 0.049(3) 0.041(3) 0.070(4) 0.006(2) -0.007(2) 0.006(2)
C30 0.062(3) 0.042(3) 0.088(4) -0.004(3) 0.009(3) -0.004(2)
C7 0.042(2) 0.032(2) 0.055(3) 0.002(2) -0.003(2) -0.0005(18)
C32 0.045(2) 0.056(3) 0.040(3) -0.002(2) 0.001(2) -0.007(2)
C33 0.048(3) 0.053(3) 0.034(2) -0.003(2) -0.0010(19) 0.000(2)
N6 0.059(3) 0.047(3) 0.079(4) -0.009(3) 0.008(2) 0.006(2)
C36 0.049(3) 0.046(3) 0.050(3) -0.014(2) 0.004(2) -0.011(2)
C18 0.053(3) 0.045(3) 0.110(5) 0.029(3) -0.017(3) -0.004(2)
C41 0.056(3) 0.063(3) 0.063(3) -0.014(3) -0.008(3) 0.007(3)
C14 0.039(2) 0.053(3) 0.081(4) 0.006(3) -0.001(2) 0.001(2)
N9 0.072(3) 0.094(4) 0.070(4) -0.012(3) 0.005(3) 0.025(3)
C29 0.076(4) 0.038(3) 0.088(5) -0.004(3) 0.008(4) -0.017(2)
C8 0.053(3) 0.030(2) 0.043(3) 0.0023(19) -0.005(2) -0.0031(18)
C12 0.054(3) 0.034(2) 0.074(4) 0.000(2) -0.004(2) -0.001(2)
C22 0.056(3) 0.039(3) 0.110(5) 0.019(3) 0.019(3) 0.001(2)
C52 0.036(3) 0.063(4) 0.078(4) 0.011(3) -0.008(3) 0.009(2)
C23 0.052(3) 0.040(3) 0.089(4) 0.021(3) -0.006(3) -0.015(2)
C45 0.063(3) 0.076(4) 0.054(3) -0.013(3) -0.001(3) 0.013(3)
C27 0.048(3) 0.059(3) 0.065(3) -0.004(3) 0.004(2) -0.012(2)
C43 0.053(3) 0.062(3) 0.077(4) -0.015(3) -0.005(3) 0.003(3)
C42 0.048(3) 0.057(3) 0.046(3) -0.009(2) 0.000(2) 0.007(2)
C2 0.041(2) 0.048(3) 0.100(5) 0.008(3) -0.011(3) 0.004(2)
C46 0.044(3) 0.096(5) 0.067(4) -0.011(3) 0.007(3) 0.010(3)
C44 0.062(3) 0.066(4) 0.080(4) -0.017(3) -0.009(3) 0.018(3)
C28 0.068(3) 0.052(3) 0.076(4) -0.001(3) 0.002(3) -0.029(3)
N8 0.125(5) 0.058(3) 0.132(7) 0.022(4) -0.005(4) 0.021(3)
C25 0.117(6) 0.037(3) 0.120(6) 0.016(4) -0.023(5) -0.003(3)
C3 0.041(3) 0.061(3) 0.113(5) 0.011(3) -0.001(3) -0.005(2)
C37 0.067(3) 0.052(3) 0.060(3) -0.003(3) 0.003(3) -0.014(3)
C19 0.060(3) 0.049(3) 0.125(6) 0.037(4) -0.015(4) -0.014(3)
C21 0.058(3) 0.044(3) 0.096(5) 0.022(3) 0.014(3) 0.011(2)
C47 0.060(3) 0.068(4) 0.065(3) -0.013(3) 0.006(3) 0.004(3)
C40 0.051(3) 0.090(5) 0.093(5) -0.037(4) -0.009(3) -0.002(3)
C38 0.078(5) 0.075(4) 0.087(5) -0.017(4) 0.024(4) -0.036(4)
C13 0.058(4) 0.052(3) 0.078(4) 0.014(3) -0.017(3) -0.015(2)
C49 0.073(5) 0.158(9) 0.185(12) -0.072(10) 0.013(7) 0.021(6)
C48 0.042(3) 0.106(5) 0.132(7) -0.038(5) 0.001(3) 0.021(3)
C39 0.049(3) 0.099(6) 0.116(6) -0.050(5) 0.009(4) -0.017(4)
C24 0.077(4) 0.054(4) 0.114(6) 0.027(4) -0.017(4) -0.022(3)
N10 0.136(6) 0.104(5) 0.118(7) -0.014(5) 0.032(5) 0.052(5)
C50 0.136(8) 0.145(9) 0.108(7) 0.003(6) 0.047(6) 0.078(7)

loop_
_atom_type_symbol
_atom_type_description
_atom_type_scat_dispersion_real
_atom_type_scat_dispersion_imag
_atom_type_scat_source
C C 0.0033 0.0016 'International Tables Vol C Tables 4.2.6.8 and 6.1.1.4'
N N 0.0061 0.0033 'International Tables Vol C Tables 4.2.6.8 and 6.1.1.4'
S S 0.1246 0.1234 'International Tables Vol C Tables 4.2.6.8 and 6.1.1.4'
Cd Cd -0.8075 1.2024 'International Tables Vol C Tables 4.2.6.8 and 6.1.1.4'
H H 0.0000 0.0000 'International Tables Vol C Tables 4.2.6.8 and 6.1.1.4'

loop_
_geom_angle_atom_site_label_1
_geom_angle_atom_site_label_2
_geom_angle_atom_site_label_3
_geom_angle
N6 Cd1 N5 98.93(18)
N6 Cd1 N1 86.85(15)
N5 Cd1 N1 88.76(16)
N6 Cd1 N4 86.19(16)
N5 Cd1 N4 85.51(17)
N1 Cd1 N4 170.19(12)
N6 Cd1 N3 149.34(16)
N5 Cd1 N3 97.38(17)
N1 Cd1 N3 119.34(12)
N4 Cd1 N3 69.40(13)
N6 Cd1 N2 94.25(15)
N5 Cd1 N2 153.59(16)
N1 Cd1 N2 69.14(12)
N4 Cd1 N2 118.29(13)
N3 Cd1 N2 82.07(12)
C35 N3 C31 116.7(4)
C35 N3 Cd1 126.1(3)
C31 N3 Cd1 115.8(3)
C6 N2 C10 116.1(4)
C6 N2 Cd1 114.8(3)
C10 N2 Cd1 125.7(3)
C1 N1 C5 120.3(4)
C1 N1 Cd1 119.9(3)
C5 N1 Cd1 119.0(3)
N2 C10 C9 123.2(4)
N2 C10 C16 116.7(4)
C9 C10 C16 120.0(4)
C10 C9 C8 120.1(4)
C10 C9 H9 119.9
C8 C9 H9 119.9
C30 N4 C26 118.7(4)
C30 N4 Cd1 121.9(3)
C26 N4 Cd1 119.4(3)
C22 C17 C18 116.6(5)
C22 C17 C8 123.1(4)
C18 C17 C8 120.3(4)
C19 C20 C21 120.7(5)
C19 C20 N7 119.5(4)
C21 C20 N7 119.8(4)
N3 C35 C34 122.5(4)
N3 C35 C36 117.8(4)
C34 C35 C36 119.8(4)
C15 C16 C11 118.8(4)
C15 C16 C10 122.0(4)
C11 C16 C10 119.1(4)
N4 C26 C27 120.5(4)
N4 C26 C31 117.4(4)
C27 C26 C31 122.1(4)
N6 C51 S1 177.8(5)
C33 C34 C35 120.4(4)
C33 C34 H34 119.8
C35 C34 H34 119.8
C12 C11 C16 120.1(5)
C12 C11 H11 119.9
C16 C11 H11 119.9
N1 C5 C4 119.8(4)
N1 C5 C6 117.6(4)
C4 C5 C6 122.6(4)
C5 C4 C3 119.6(5)
C5 C4 H4 120.2
C3 C4 H4 120.2
N2 C6 C7 123.9(4)
N2 C6 C5 115.5(4)
C7 C6 C5 120.6(4)
N3 C31 C32 122.0(4)
N3 C31 C26 115.7(4)
C32 C31 C26 122.3(4)
C23 N7 N8 112.2(5)
C23 N7 C20 121.4(5)
N8 N7 C20 126.5(5)
C14 C15 C16 120.4(5)
C14 C15 H15 119.8
C16 C15 H15 119.8
C52 N5 Cd1 148.6(5)
N1 C1 C2 122.7(5)
N1 C1 H1 118.6
C2 C1 H1 118.6
N4 C30 C29 123.9(5)
N4 C30 H30 118.0
C29 C30 H30 118.0
C6 C7 C8 119.6(4)
C6 C7 H7 120.2
C8 C7 H7 120.2
C33 C32 C31 120.7(4)
C33 C32 H32 119.7
C31 C32 H32 119.7
C32 C33 C34 117.8(5)
C32 C33 C42 121.3(4)
C34 C33 C42 120.8(4)
C51 N6 Cd1 145.2(4)
C41 C36 C37 119.1(5)
C41 C36 C35 121.0(5)
C37 C36 C35 119.9(5)
C19 C18 C17 120.4(5)
C19 C18 H18 119.8
C17 C18 H18 119.8
C40 C41 C36 118.8(6)
C40 C41 H41 120.6
C36 C41 H41 120.6
C13 C14 C15 119.6(5)
C13 C14 H14 120.2
C15 C14 H14 120.2
C48 N9 N10 113.0(6)
C48 N9 C45 121.4(6)
N10 N9 C45 125.5(6)
C28 C29 C30 116.7(5)
C28 C29 H29 121.7
C30 C29 H29 121.7
C9 C8 C7 117.0(4)
C9 C8 C17 121.2(4)
C7 C8 C17 121.8(4)
C13 C12 C11 120.1(5)
C13 C12 H12 120.0
C11 C12 H12 120.0
C17 C22 C21 123.6(5)
C17 C22 H22 118.2
C21 C22 H22 118.2
N5 C52 S2 178.9(6)
C24 C23 N7 105.3(6)
C24 C23 H23 127.3
N7 C23 H23 127.3
C44 C45 C46 120.4(5)
C44 C45 N9 119.8(6)
C46 C45 N9 119.7(6)
C28 C27 C26 119.3(5)
C28 C27 H27 120.3
C26 C27 H27 120.3
C44 C43 C42 121.8(5)
C44 C43 H43 119.1
C42 C43 H43 119.1
C47 C42 C43 116.4(5)
C47 C42 C33 123.0(5)
C43 C42 C33 120.6(5)
C3 C2 C1 118.1(5)
C3 C2 H2 120.9
C1 C2 H2 120.9
C47 C46 C45 118.9(6)
C47 C46 H46 120.6
C45 C46 H46 120.6
C43 C44 C45 119.9(6)
C43 C44 H44 120.0
C45 C44 H44 120.0
C27 C28 C29 120.7(5)
C27 C28 H28 119.7
C29 C28 H28 119.7
N7 N8 C25 103.0(7)
C24 C25 N8 106.9(6)
C24 C25 H25 126.5
N8 C25 H25 126.5
C2 C3 C4 119.4(5)
C2 C3 H3 120.3
C4 C3 H3 120.3
C38 C37 C36 119.3(6)
C38 C37 H37 120.3
C36 C37 H37 120.3
C20 C19 C18 120.5(5)
C20 C19 H19 119.8
C18 C19 H19 119.8
C20 C21 C22 118.3(5)
C20 C21 H21 120.9
C22 C21 H21 120.9
C42 C47 C46 122.4(6)
C42 C47 H47 118.8
C46 C47 H47 118.8
C41 C40 C39 121.3(7)
C41 C40 H40 119.3
C39 C40 H40 119.3
C39 C38 C37 122.3(7)
C39 C38 H38 118.8
C37 C38 H38 118.8
C12 C13 C14 120.9(5)
C12 C13 H13 119.5
C14 C13 H13 119.5
C50 C49 C48 112.8(9)
C50 C49 H49 123.6
C48 C49 H49 123.6
C49 C48 N9 106.2(8)
C49 C48 H48 126.9
N9 C48 H48 126.9
C38 C39 C40 119.0(6)
C38 C39 H39 120.5
C40 C39 H39 120.5
C23 C24 C25 112.7(6)
C23 C24 H24 123.7
C25 C24 H24 123.7
N9 N10 C50 96.8(8)
C49 C50 N10 110.7(8)
C49 C50 H50 124.7
N10 C50 H50 124.7

loop_
_geom_bond_atom_site_label_1
_geom_bond_atom_site_label_2
_geom_bond_distance
Cd1 N6 2.322(5)
Cd1 N5 2.327(5)
Cd1 N1 2.339(3)
Cd1 N4 2.340(4)
Cd1 N3 2.410(4)
Cd1 N2 2.459(4)
S1 C51 1.614(6)
S2 C52 1.634(7)
N3 C35 1.344(6)
N3 C31 1.381(6)
N2 C6 1.341(6)
N2 C10 1.362(6)
N1 C1 1.333(6)
N1 C5 1.336(6)
C10 C9 1.382(6)
C10 C16 1.497(6)
C9 C8 1.387(6)
C9 H9 0.9300
N4 C30 1.314(6)
N4 C26 1.342(6)
C17 C22 1.360(7)
C17 C18 1.415(8)
C17 C8 1.478(7)
C20 C19 1.365(8)
C20 C21 1.368(7)
C20 N7 1.422(6)
C35 C34 1.398(7)
C35 C36 1.478(7)
C16 C15 1.384(7)
C16 C11 1.401(7)
C26 C27 1.400(7)
C26 C31 1.484(7)
C51 N6 1.146(7)
C34 C33 1.377(7)
C34 H34 0.9300
C11 C12 1.369(7)
C11 H11 0.9300
C5 C4 1.389(7)
C5 C6 1.488(7)
C4 C3 1.398(8)
C4 H4 0.9300
C6 C7 1.387(6)
C31 C32 1.389(7)
N7 C23 1.339(7)
N7 N8 1.375(8)
C15 C14 1.379(7)
C15 H15 0.9300
N5 C52 1.131(8)
C1 C2 1.382(8)
C1 H1 0.9300
C30 C29 1.395(8)
C30 H30 0.9300
C7 C8 1.395(6)
C7 H7 0.9300
C32 C33 1.365(7)
C32 H32 0.9300
C33 C42 1.500(7)
C36 C41 1.387(8)
C36 C37 1.417(8)
C18 C19 1.390(8)
C18 H18 0.9300
C41 C40 1.387(8)
C41 H41 0.9300
C14 C13 1.371(9)
C14 H14 0.9300
N9 C48 1.364(9)
N9 N10 1.376(11)
N9 C45 1.441(8)
C29 C28 1.366(9)
C29 H29 0.9300
C12 C13 1.366(8)
C12 H12 0.9300
C22 C21 1.397(7)
C22 H22 0.9300
C23 C24 1.315(8)
C23 H23 0.9300
C45 C44 1.364(9)
C45 C46 1.404(9)
C27 C28 1.354(8)
C27 H27 0.9300
C43 C44 1.358(8)
C43 C42 1.430(8)
C43 H43 0.9300
C42 C47 1.375(7)
C2 C3 1.360(9)
C2 H2 0.9300
C46 C47 1.376(8)
C46 H46 0.9300
C44 H44 0.9300
C28 H28 0.9300
N8 C25 1.414(10)
C25 C24 1.330(11)
C25 H25 0.9300
C3 H3 0.9300
C37 C38 1.367(8)
C37 H37 0.9300
C19 H19 0.9300
C21 H21 0.9300
C47 H47 0.9300
C40 C39 1.391(12)
C40 H40 0.9300
C38 C39 1.339(11)
C38 H38 0.9300
C13 H13 0.9300
C49 C50 1.250(15)
C49 C48 1.268(11)
C49 H49 0.9300
C48 H48 0.9300
C39 H39 0.9300
C24 H24 0.9300
N10 C50 1.490(13)
C50 H50 0.9300

loop_
_geom_torsion_atom_site_label_1
_geom_torsion_atom_site_label_2
_geom_torsion_atom_site_label_3
_geom_torsion_atom_site_label_4
_geom_torsion
N6 Cd1 N3 C35 139.6(4)
N5 Cd1 N3 C35 -98.7(4)
N1 Cd1 N3 C35 -6.0(4)
N4 Cd1 N3 C35 178.9(4)
N2 Cd1 N3 C35 54.6(4)
N6 Cd1 N3 C31 -26.0(5)
N5 Cd1 N3 C31 95.7(3)
N1 Cd1 N3 C31 -171.5(3)
N4 Cd1 N3 C31 13.4(3)
N2 Cd1 N3 C31 -110.9(3)
N6 Cd1 N2 C6 97.0(3)
N5 Cd1 N2 C6 -23.0(5)
N1 Cd1 N2 C6 12.0(3)
N4 Cd1 N2 C6 -175.0(3)
N3 Cd1 N2 C6 -113.6(3)
N6 Cd1 N2 C10 -105.1(4)
N5 Cd1 N2 C10 135.0(4)
N1 Cd1 N2 C10 169.9(4)
N4 Cd1 N2 C10 -17.1(4)
N3 Cd1 N2 C10 44.3(3)
N6 Cd1 N1 C1 73.6(4)
N5 Cd1 N1 C1 -25.4(4)
N4 Cd1 N1 C1 28.8(12)
N3 Cd1 N1 C1 -123.2(4)
N2 Cd1 N1 C1 169.4(4)
N6 Cd1 N1 C5 -95.9(4)
N5 Cd1 N1 C5 165.1(4)
N4 Cd1 N1 C5 -140.7(9)
N3 Cd1 N1 C5 67.3(4)
N2 Cd1 N1 C5 -0.1(3)
C6 N2 C10 C9 3.5(6)
Cd1 N2 C10 C9 -154.2(4)
C6 N2 C10 C16 -172.1(4)
Cd1 N2 C10 C16 30.2(5)
N2 C10 C9 C8 -3.0(7)
C16 C10 C9 C8 172.5(4)
N6 Cd1 N4 C30 -29.4(5)
N5 Cd1 N4 C30 69.9(5)
N1 Cd1 N4 C30 15.5(13)
N3 Cd1 N4 C30 169.5(5)
N2 Cd1 N4 C30 -122.2(5)
N6 Cd1 N4 C26 151.2(4)
N5 Cd1 N4 C26 -109.5(4)
N1 Cd1 N4 C26 -163.9(8)
N3 Cd1 N4 C26 -9.8(4)
N2 Cd1 N4 C26 58.5(4)
C31 N3 C35 C34 2.0(7)
Cd1 N3 C35 C34 -163.4(4)
C31 N3 C35 C36 -176.6(4)
Cd1 N3 C35 C36 18.0(6)
N2 C10 C16 C15 -142.7(4)
C9 C10 C16 C15 41.5(7)
N2 C10 C16 C11 42.2(6)
C9 C10 C16 C11 -133.6(5)
C30 N4 C26 C27 4.0(8)
Cd1 N4 C26 C27 -176.6(4)
C30 N4 C26 C31 -173.9(5)
Cd1 N4 C26 C31 5.5(6)
N3 C35 C34 C33 -1.3(8)
C36 C35 C34 C33 177.2(5)
C15 C16 C11 C12 -0.8(7)
C10 C16 C11 C12 174.5(4)
C1 N1 C5 C4 -1.4(8)
Cd1 N1 C5 C4 168.1(4)
C1 N1 C5 C6 179.7(4)
Cd1 N1 C5 C6 -10.9(6)
N1 C5 C4 C3 0.3(10)
C6 C5 C4 C3 179.2(6)
C10 N2 C6 C7 -2.4(7)
Cd1 N2 C6 C7 157.8(4)
C10 N2 C6 C5 178.4(4)
Cd1 N2 C6 C5 -21.5(5)
N1 C5 C6 N2 22.1(6)
C4 C5 C6 N2 -156.8(5)
N1 C5 C6 C7 -157.2(5)
C4 C5 C6 C7 23.9(8)
C35 N3 C31 C32 -2.2(6)
Cd1 N3 C31 C32 164.7(4)
C35 N3 C31 C26 177.3(4)
Cd1 N3 C31 C26 -15.7(5)
N4 C26 C31 N3 7.2(6)
C27 C26 C31 N3 -170.7(5)
N4 C26 C31 C32 -173.2(5)
C27 C26 C31 C32 8.9(7)
C19 C20 N7 C23 -5.9(9)
C21 C20 N7 C23 173.0(6)
C19 C20 N7 N8 173.8(7)
C21 C20 N7 N8 -7.2(10)
C11 C16 C15 C14 -1.6(7)
C10 C16 C15 C14 -176.8(5)
N6 Cd1 N5 C52 76.4(10)
N1 Cd1 N5 C52 163.0(10)
N4 Cd1 N5 C52 -9.0(10)
N3 Cd1 N5 C52 -77.5(10)
N2 Cd1 N5 C52 -164.6(8)
C5 N1 C1 C2 0.3(8)
Cd1 N1 C1 C2 -169.1(5)
C26 N4 C30 C29 -4.1(10)
Cd1 N4 C30 C29 176.6(6)
N2 C6 C7 C8 0.7(8)
C5 C6 C7 C8 179.9(4)
N3 C31 C32 C33 1.8(7)
C26 C31 C32 C33 -177.8(4)
C31 C32 C33 C34 -1.0(7)
C31 C32 C33 C42 176.1(5)
C35 C34 C33 C32 0.7(7)
C35 C34 C33 C42 -176.4(5)
S1 C51 N6 Cd1 -12(17)
N5 Cd1 N6 C51 -134.1(8)
N1 Cd1 N6 C51 137.7(8)
N4 Cd1 N6 C51 -49.2(8)
N3 Cd1 N6 C51 -12.7(10)
N2 Cd1 N6 C51 68.9(8)
N3 C35 C36 C41 44.2(7)
C34 C35 C36 C41 -134.5(5)
N3 C35 C36 C37 -136.7(5)
C34 C35 C36 C37 44.7(7)
C22 C17 C18 C19 0.8(10)
C8 C17 C18 C19 -178.2(6)
C37 C36 C41 C40 0.4(8)
C35 C36 C41 C40 179.6(5)
C16 C15 C14 C13 2.2(9)
N4 C30 C29 C28 1.5(11)
C10 C9 C8 C7 1.1(7)
C10 C9 C8 C17 -177.5(5)
C6 C7 C8 C9 0.0(7)
C6 C7 C8 C17 178.6(5)
C22 C17 C8 C9 -18.8(8)
C18 C17 C8 C9 160.1(6)
C22 C17 C8 C7 162.7(6)
C18 C17 C8 C7 -18.5(8)
C16 C11 C12 C13 2.6(8)
C18 C17 C22 C21 -1.1(11)
C8 C17 C22 C21 177.8(6)
Cd1 N5 C52 S2 -130(39)
N8 N7 C23 C24 0.1(8)
C20 N7 C23 C24 179.9(6)
C48 N9 C45 C44 -162.9(7)
N10 N9 C45 C44 18.2(10)
C48 N9 C45 C46 15.6(10)
N10 N9 C45 C46 -163.3(7)
N4 C26 C27 C28 -1.6(9)
C31 C26 C27 C28 176.3(6)
C44 C43 C42 C47 -4.0(9)
C44 C43 C42 C33 178.4(6)
C32 C33 C42 C47 -6.3(8)
C34 C33 C42 C47 170.7(5)
C32 C33 C42 C43 171.1(5)
C34 C33 C42 C43 -11.9(8)
N1 C1 C2 C3 1.9(10)
C44 C45 C46 C47 -1.7(10)
N9 C45 C46 C47 179.8(6)
C42 C43 C44 C45 1.3(10)
C46 C45 C44 C43 1.6(10)
N9 C45 C44 C43 -179.9(6)
C26 C27 C28 C29 -1.0(11)
C30 C29 C28 C27 1.1(12)
C23 N7 N8 C25 -0.2(9)
C20 N7 N8 C25 -180.0(6)
N7 N8 C25 C24 0.1(9)
C1 C2 C3 C4 -2.9(11)
C5 C4 C3 C2 1.9(11)
C41 C36 C37 C38 -2.3(9)
C35 C36 C37 C38 178.6(6)
C21 C20 C19 C18 1.2(11)
N7 C20 C19 C18 -179.9(7)
C17 C18 C19 C20 -0.8(12)
C19 C20 C21 C22 -1.5(10)
N7 C20 C21 C22 179.6(6)
C17 C22 C21 C20 1.5(11)
C43 C42 C47 C46 4.0(9)
C33 C42 C47 C46 -178.5(5)
C45 C46 C47 C42 -1.3(10)
C36 C41 C40 C39 1.7(10)
C36 C37 C38 C39 2.1(10)
C11 C12 C13 C14 -2.0(10)
C15 C14 C13 C12 -0.4(10)
C50 C49 C48 N9 -6.8(16)
N10 N9 C48 C49 3.7(13)
C45 N9 C48 C49 -175.3(9)
C37 C38 C39 C40 0.0(11)
C41 C40 C39 C38 -1.9(11)
N7 C23 C24 C25 0.0(9)
N8 C25 C24 C23 -0.1(10)
C48 N9 N10 C50 0.3(9)
C45 N9 N10 C50 179.2(7)
C48 C49 C50 N10 7.3(17)
N9 N10 C50 C49 -4.3(12)
